data_2018217
loop_
_publ_author_name
'Kastelic, Jo\<ze'
'Lah, Nina'
'Kikelj, Danijel'
'Leban, Ivan'

_publ_section_title
;
 A 1:1 cocrystal of fluconazole with salicylic acid
;
_journal_coeditor_code EM3042
_journal_issue 9
_journal_name_full 'Acta Crystallographica Section C'
_journal_page_first o370
_journal_page_last o372
_journal_paper_doi 10.1107/S0108270111031155
_journal_volume 67
_journal_year 2011
_chemical_formula_iupac 'C13 H12 F2 N6 O , C7 H6 O3'
_chemical_formula_moiety 'C13 H12 F2 N6 O, C7 H6 O3'
_chemical_formula_sum 'C20 H18 F2 N6 O4'
_chemical_formula_weight 444.40
_chemical_name_systematic
;
2-(2,4-difluorophenyl)-1,3-bis(1<i>H</i>-1,2,4-triazol-1-yl)propan-2-ol--
2-hydroxybenzoic acid (1/1)
;
_space_group_IT_number 2
_symmetry_cell_setting triclinic
_symmetry_space_group_name_Hall '-P 1'
_symmetry_space_group_name_H-M 'P -1'
_atom_sites_solution_hydrogens geom
_atom_sites_solution_primary direct
_atom_sites_solution_secondary difmap
_audit_creation_method SHELXL97
_cell_angle_alpha 82.862(3)
_cell_angle_beta 84.892(2)
_cell_angle_gamma 86.091(3)
_cell_formula_units_Z 2
_cell_length_a 6.8522(2)
_cell_length_b 10.5580(4)
_cell_length_c 14.3009(6)
_cell_measurement_reflns_used 4060
_cell_measurement_temperature 150(2)
_cell_measurement_theta_max 27.48
_cell_measurement_theta_min 1
_cell_volume 1020.80(7)
_computing_cell_refinement 'DENZO and SCALEPACK (Otwinowski & Minor, 1997)'
_computing_data_collection 'COLLECT (Nonius, 1998)'
_computing_data_reduction 'DENZO and SCALEPACK (Otwinowski & Minor, 1997)'
_computing_molecular_graphics 'ORTEP-3 for Windows (Farrugia, 1997)'
_computing_publication_material
;
SHELXL97 (Sheldrick, 2008) and PLATON (Spek, 2009)
;
_computing_structure_refinement 'SHELXL97 (Sheldrick, 2008)'
_computing_structure_solution 'SHELXS97 (Sheldrick, 2008)'
_diffrn_ambient_temperature 150(2)
_diffrn_measured_fraction_theta_full 0.987
_diffrn_measured_fraction_theta_max 0.987
_diffrn_measurement_device_type 'Nonius KappaCCD area-detector'
_diffrn_measurement_method '\w scans at \k = 55\%'
_diffrn_radiation_monochromator graphite
_diffrn_radiation_source 'fine-focus sealed tube'
_diffrn_radiation_type MoK\a
_diffrn_radiation_wavelength 0.71073
_diffrn_reflns_av_R_equivalents 0.0280
_diffrn_reflns_av_sigmaI/netI 0.0465
_diffrn_reflns_limit_h_max 8
_diffrn_reflns_limit_h_min -8
_diffrn_reflns_limit_k_max 13
_diffrn_reflns_limit_k_min -13
_diffrn_reflns_limit_l_max 18
_diffrn_reflns_limit_l_min -18
_diffrn_reflns_number 8238
_diffrn_reflns_theta_full 27.39
_diffrn_reflns_theta_max 27.39
_diffrn_reflns_theta_min 3.42
_exptl_absorpt_coefficient_mu 0.116
_exptl_absorpt_correction_type none
_exptl_crystal_colour colourless
_exptl_crystal_density_diffrn 1.446
_exptl_crystal_density_method 'not measured'
_exptl_crystal_description prismatic
_exptl_crystal_F_000 460
_exptl_crystal_size_max 0.18
_exptl_crystal_size_mid 0.16
_exptl_crystal_size_min 0.15
_refine_diff_density_max 0.226
_refine_diff_density_min -0.234
_refine_ls_extinction_method none
_refine_ls_goodness_of_fit_ref 1.027
_refine_ls_hydrogen_treatment constr
_refine_ls_matrix_type full
_refine_ls_number_parameters 292
_refine_ls_number_reflns 4579
_refine_ls_number_restraints 0
_refine_ls_restrained_S_all 1.027
_refine_ls_R_factor_all 0.0691
_refine_ls_R_factor_gt 0.0438
_refine_ls_shift/su_max 0.000
_refine_ls_shift/su_mean 0.000
_refine_ls_structure_factor_coef Fsqd
_refine_ls_weighting_details 'calc w=1/[\s^2^(Fo^2^)+(0.0516P)^2^+0.2860P] where P=(Fo^2^+2Fc^2^)/3'
_refine_ls_weighting_scheme calc
_refine_ls_wR_factor_gt 0.1005
_refine_ls_wR_factor_ref 0.1138
_reflns_number_gt 3385
_reflns_number_total 4579
_reflns_threshold_expression I>2\s(I)
_cod_data_source_file em3042.cif
_cod_data_source_block I
_cod_original_cell_volume 1020.80(6)
_cod_database_code 2018217
_cod_database_fobs_code 2018217

loop_
_symmetry_equiv_pos_as_xyz
'x, y, z'
'-x, -y, -z'

loop_
_atom_site_type_symbol
_atom_site_label
_atom_site_fract_x
_atom_site_fract_y
_atom_site_fract_z
_atom_site_U_iso_or_equiv
_atom_site_adp_type
_atom_site_calc_flag
_atom_site_refinement_flags
_atom_site_occupancy
_atom_site_symmetry_multiplicity
C C10 0.2580(2) 0.34959(15) 0.29105(11) 0.0214(3) Uani d . 1 1
O O1 0.07917(16) 0.42443(11) 0.28560(8) 0.0255(3) Uani d . 1 1
H H1 0.0209 0.4221 0.3384 0.038 Uiso calc R 1 1
F F2 0.56548(14) 0.15618(10) 0.33173(9) 0.0436(3) Uani d . 1 1
F F4 0.13257(18) -0.16925(10) 0.41991(9) 0.0508(3) Uani d . 1 1
C C1 0.2242(2) 0.21160(14) 0.33335(11) 0.0209(3) Uani d . 1 1
C C2 0.3774(2) 0.12039(16) 0.34912(12) 0.0283(4) Uani d . 1 1
C C3 0.3528(3) -0.00678(17) 0.37904(13) 0.0344(4) Uani d . 1 1
H H3 0.4591 -0.0648 0.3897 0.041 Uiso calc R 1 1
C C4 0.1629(3) -0.04356(16) 0.39231(13) 0.0330(4) Uani d . 1 1
C C5 0.0038(3) 0.03938(16) 0.37807(13) 0.0313(4) Uani d . 1 1
H H5 -0.1229 0.0112 0.3876 0.038 Uiso calc R 1 1
C C6 0.0366(2) 0.16730(16) 0.34885(11) 0.0254(3) Uani d . 1 1
H H6 -0.0706 0.2250 0.3394 0.030 Uiso calc R 1 1
O O1S -0.41051(17) 0.37408(11) -0.02620(9) 0.0302(3) Uani d . 1 1
O O2S -0.29626(16) 0.17181(11) -0.03183(9) 0.0310(3) Uani d . 1 1
H H2S -0.2115 0.1947 -0.0016 0.047 Uiso calc R 1 1
C C11S -0.4229(2) 0.26734(15) -0.05132(11) 0.0233(3) Uani d . 1 1
O O21S -0.73928(17) 0.45112(11) -0.09975(9) 0.0325(3) Uani d . 1 1
H H21S -0.6434 0.4572 -0.0705 0.049 Uiso calc R 1 1
C C1S -0.5854(2) 0.23845(15) -0.10572(11) 0.0224(3) Uani d . 1 1
C C2S -0.7373(2) 0.33159(15) -0.12520(11) 0.0234(3) Uani d . 1 1
C C3S -0.8966(2) 0.30116(16) -0.17059(12) 0.0276(4) Uani d . 1 1
H H3S -0.9978 0.3624 -0.1832 0.033 Uiso calc R 1 1
C C4S -0.9044(2) 0.18029(17) -0.19687(12) 0.0291(4) Uani d . 1 1
H H4S -1.0118 0.1606 -0.2267 0.035 Uiso calc R 1 1
C C5S -0.7540(3) 0.08771(16) -0.17939(12) 0.0302(4) Uani d . 1 1
H H5S -0.7592 0.0069 -0.1983 0.036 Uiso calc R 1 1
C C6S -0.5964(2) 0.11684(16) -0.13363(12) 0.0285(4) Uani d . 1 1
H H6S -0.4962 0.0547 -0.1212 0.034 Uiso calc R 1 1
C C21 0.4020(2) 0.41730(16) 0.34217(11) 0.0260(4) Uani d . 1 1
H H21A 0.5270 0.3683 0.3421 0.031 Uiso calc R 1 1
H H21B 0.4238 0.5010 0.3078 0.031 Uiso calc R 1 1
N N21 0.32956(19) 0.43207(13) 0.43930(9) 0.0239(3) Uani d . 1 1
N N22 0.3401(2) 0.33195(14) 0.50916(10) 0.0311(3) Uani d . 1 1
C C23 0.2546(3) 0.38283(17) 0.58286(13) 0.0316(4) Uani d . 1 1
H H23 0.2385 0.3364 0.6424 0.038 Uiso calc R 1 1
N N24 0.1915(2) 0.50788(14) 0.56605(10) 0.0306(3) Uani d . 1 1
C C25 0.2419(2) 0.53436(16) 0.47433(12) 0.0266(4) Uani d . 1 1
H H25 0.2191 0.6135 0.4393 0.032 Uiso calc R 1 1
C C11 0.3419(2) 0.35202(15) 0.18702(11) 0.0241(3) Uani d . 1 1
H H11A 0.3416 0.4397 0.1572 0.029 Uiso calc R 1 1
H H11B 0.4766 0.3170 0.1848 0.029 Uiso calc R 1 1
N N11 0.22649(18) 0.27812(12) 0.13536(9) 0.0219(3) Uani d . 1 1
N N12 0.28188(19) 0.15352(13) 0.12599(10) 0.0255(3) Uani d . 1 1
C C13 0.1353(2) 0.11649(16) 0.08485(12) 0.0264(4) Uani d . 1 1
H H13 0.1314 0.0341 0.0687 0.032 Uiso calc R 1 1
N N14 -0.01002(19) 0.20836(13) 0.06786(10) 0.0258(3) Uani d . 1 1
C C15 0.0523(2) 0.30860(15) 0.10112(11) 0.0244(3) Uani d . 1 1
H H15 -0.0150 0.3882 0.1007 0.029 Uiso calc R 1 1

loop_
_atom_site_aniso_label
_atom_site_aniso_U_11
_atom_site_aniso_U_22
_atom_site_aniso_U_33
_atom_site_aniso_U_12
_atom_site_aniso_U_13
_atom_site_aniso_U_23
C10 0.0181(7) 0.0233(8) 0.0232(8) -0.0005(6) -0.0011(6) -0.0054(6)
O1 0.0252(6) 0.0263(6) 0.0243(6) 0.0052(5) -0.0021(5) -0.0037(5)
F2 0.0182(5) 0.0378(6) 0.0738(8) 0.0020(4) -0.0038(5) -0.0050(5)
F4 0.0628(8) 0.0223(6) 0.0662(8) -0.0076(5) -0.0067(6) 0.0031(5)
C1 0.0211(7) 0.0225(8) 0.0200(8) 0.0006(6) -0.0019(6) -0.0062(6)
C2 0.0187(8) 0.0310(9) 0.0359(10) -0.0007(6) -0.0030(7) -0.0072(7)
C3 0.0333(9) 0.0266(9) 0.0430(11) 0.0063(7) -0.0077(8) -0.0048(8)
C4 0.0434(10) 0.0195(8) 0.0361(10) -0.0041(7) -0.0048(8) -0.0015(7)
C5 0.0278(9) 0.0301(9) 0.0365(10) -0.0073(7) -0.0023(7) -0.0031(7)
C6 0.0222(8) 0.0278(9) 0.0263(8) -0.0006(6) -0.0016(6) -0.0046(7)
O1S 0.0289(6) 0.0236(6) 0.0406(7) -0.0012(5) -0.0070(5) -0.0104(5)
O2S 0.0248(6) 0.0260(6) 0.0454(8) 0.0032(5) -0.0123(5) -0.0123(5)
C11S 0.0207(8) 0.0227(8) 0.0260(8) -0.0004(6) 0.0018(6) -0.0044(6)
O21S 0.0328(7) 0.0215(6) 0.0452(8) 0.0038(5) -0.0129(6) -0.0080(5)
C1S 0.0215(8) 0.0223(8) 0.0233(8) -0.0016(6) 0.0001(6) -0.0034(6)
C2S 0.0271(8) 0.0194(8) 0.0232(8) -0.0015(6) 0.0005(6) -0.0024(6)
C3S 0.0259(8) 0.0281(9) 0.0284(9) 0.0012(6) -0.0053(7) -0.0011(7)
C4S 0.0283(9) 0.0340(9) 0.0261(9) -0.0057(7) -0.0057(7) -0.0038(7)
C5S 0.0325(9) 0.0269(9) 0.0333(9) -0.0041(7) -0.0040(7) -0.0097(7)
C6S 0.0256(8) 0.0257(9) 0.0345(9) 0.0030(6) -0.0039(7) -0.0068(7)
C21 0.0251(8) 0.0272(9) 0.0266(9) -0.0057(6) 0.0009(7) -0.0071(7)
N21 0.0240(7) 0.0244(7) 0.0242(7) -0.0032(5) -0.0019(5) -0.0056(5)
N22 0.0364(8) 0.0280(8) 0.0285(8) -0.0047(6) -0.0015(6) -0.0013(6)
C23 0.0311(9) 0.0362(10) 0.0282(9) -0.0076(7) -0.0005(7) -0.0053(7)
N24 0.0234(7) 0.0388(9) 0.0319(8) -0.0029(6) -0.0029(6) -0.0126(6)
C25 0.0238(8) 0.0277(9) 0.0303(9) -0.0016(6) -0.0041(7) -0.0095(7)
C11 0.0215(8) 0.0256(8) 0.0261(8) -0.0047(6) -0.0002(6) -0.0063(7)
N11 0.0217(6) 0.0211(7) 0.0229(7) 0.0003(5) -0.0005(5) -0.0043(5)
N12 0.0266(7) 0.0233(7) 0.0268(7) 0.0042(5) -0.0008(6) -0.0077(6)
C13 0.0266(8) 0.0248(8) 0.0288(9) -0.0004(6) -0.0022(7) -0.0072(7)
N14 0.0238(7) 0.0248(7) 0.0296(8) -0.0001(5) -0.0033(6) -0.0066(6)
C15 0.0250(8) 0.0234(8) 0.0244(8) 0.0035(6) -0.0024(6) -0.0035(6)

loop_
_atom_type_symbol
_atom_type_description
_atom_type_scat_dispersion_real
_atom_type_scat_dispersion_imag
_atom_type_scat_source
C C 0.0033 0.0016 'International Tables Vol C Tables 4.2.6.8 and 6.1.1.4'
H H 0.0000 0.0000 'International Tables Vol C Tables 4.2.6.8 and 6.1.1.4'
N N 0.0061 0.0033 'International Tables Vol C Tables 4.2.6.8 and 6.1.1.4'
O O 0.0106 0.0060 'International Tables Vol C Tables 4.2.6.8 and 6.1.1.4'
F F 0.0171 0.0103 'International Tables Vol C Tables 4.2.6.8 and 6.1.1.4'

loop_
_geom_angle_atom_site_label_1
_geom_angle_atom_site_label_2
_geom_angle_atom_site_label_3
_geom_angle
_geom_angle_publ_flag
O1 C10 C1 111.57(12) no
O1 C10 C21 109.56(12) no
C1 C10 C21 114.49(13) no
O1 C10 C11 103.97(12) no
C1 C10 C11 109.65(12) no
C21 C10 C11 106.99(12) no
C10 O1 H1 109.5 no
C6 C1 C2 115.91(14) no
C6 C1 C10 121.15(13) no
C2 C1 C10 122.61(14) no
F2 C2 C3 116.63(14) no
F2 C2 C1 119.05(15) no
C3 C2 C1 124.30(15) no
C4 C3 C2 116.42(15) no
C4 C3 H3 121.8 no
C2 C3 H3 121.8 no
F4 C4 C5 118.57(16) no
F4 C4 C3 118.22(16) no
C5 C4 C3 123.21(16) no
C4 C5 C6 118.08(16) no
C4 C5 H5 121.0 no
C6 C5 H5 121.0 no
C1 C6 C5 122.08(15) no
C1 C6 H6 119.0 no
C5 C6 H6 119.0 no
C11S O2S H2S 109.5 no
O1S C11S O2S 123.05(14) no
O1S C11S C1S 121.94(14) no
O2S C11S C1S 115.01(13) no
C2S O21S H21S 109.5 no
C6S C1S C2S 118.98(14) no
C6S C1S C11S 121.00(14) no
C2S C1S C11S 119.92(14) no
O21S C2S C3S 117.50(14) no
O21S C2S C1S 122.78(14) no
C3S C2S C1S 119.70(14) no
C4S C3S C2S 120.16(15) no
C4S C3S H3S 119.9 no
C2S C3S H3S 119.9 no
C3S C4S C5S 120.84(15) no
C3S C4S H4S 119.6 no
C5S C4S H4S 119.6 no
C6S C5S C4S 119.32(15) no
C6S C5S H5S 120.3 no
C4S C5S H5S 120.3 no
C5S C6S C1S 120.98(15) no
C5S C6S H6S 119.5 no
C1S C6S H6S 119.5 no
N21 C21 C10 112.27(13) no
N21 C21 H21A 109.1 no
C10 C21 H21A 109.1 no
N21 C21 H21B 109.1 no
C10 C21 H21B 109.1 no
H21A C21 H21B 107.9 no
C25 N21 N22 109.90(14) no
C25 N21 C21 128.99(15) no
N22 N21 C21 121.07(13) no
C23 N22 N21 101.93(14) no
N22 C23 N24 115.47(16) no
N22 C23 H23 122.3 no
N24 C23 H23 122.3 no
C25 N24 C23 102.08(14) no
N24 C25 N21 110.62(15) no
N24 C25 H25 124.7 no
N21 C25 H25 124.7 no
N11 C11 C10 110.92(12) no
N11 C11 H11A 109.5 no
C10 C11 H11A 109.5 no
N11 C11 H11B 109.5 no
C10 C11 H11B 109.5 no
H11A C11 H11B 108.0 no
C15 N11 N12 110.02(13) no
C15 N11 C11 129.44(13) no
N12 N11 C11 120.12(13) no
C13 N12 N11 102.48(12) no
N12 C13 N14 114.48(14) no
N12 C13 H13 122.8 no
N14 C13 H13 122.8 no
C15 N14 C13 103.38(13) no
N14 C15 N11 109.63(14) no
N14 C15 H15 125.2 no
N11 C15 H15 125.2 no

loop_
_geom_bond_atom_site_label_1
_geom_bond_atom_site_label_2
_geom_bond_distance
_geom_bond_publ_flag
C10 O1 1.4149(18) no
C10 C1 1.531(2) no
C10 C21 1.541(2) no
C10 C11 1.544(2) no
O1 H1 0.8200 no
F2 C2 1.3610(18) no
F4 C4 1.3611(19) no
C1 C6 1.388(2) no
C1 C2 1.389(2) no
C2 C3 1.374(2) no
C3 C4 1.374(3) no
C3 H3 0.9300 no
C4 C5 1.364(2) no
C5 C6 1.390(2) no
C5 H5 0.9300 no
C6 H6 0.9300 no
O1S C11S 1.2351(19) no
O2S C11S 1.3043(18) no
O2S H2S 0.8200 no
C11S C1S 1.483(2) no
O21S C2S 1.3551(19) no
O21S H21S 0.8200 no
C1S C6S 1.400(2) no
C1S C2S 1.404(2) no
C2S C3S 1.393(2) no
C3S C4S 1.380(2) no
C3S H3S 0.9300 no
C4S C5S 1.389(2) no
C4S H4S 0.9300 no
C5S C6S 1.382(2) no
C5S H5S 0.9300 no
C6S H6S 0.9300 no
C21 N21 1.456(2) no
C21 H21A 0.9700 no
C21 H21B 0.9700 no
N21 C25 1.331(2) no
N21 N22 1.3641(19) no
N22 C23 1.315(2) no
C23 N24 1.360(2) no
C23 H23 0.9300 no
N24 C25 1.326(2) no
C25 H25 0.9300 no
C11 N11 1.4531(19) no
C11 H11A 0.9700 no
C11 H11B 0.9700 no
N11 C15 1.334(2) no
N11 N12 1.3635(18) no
N12 C13 1.313(2) no
C13 N14 1.358(2) no
C13 H13 0.9300 no
N14 C15 1.324(2) no
C15 H15 0.9300 no

loop_
_geom_hbond_atom_site_label_D
_geom_hbond_atom_site_label_H
_geom_hbond_atom_site_label_A
_geom_hbond_site_symmetry_A
_geom_hbond_distance_DH
_geom_hbond_distance_HA
_geom_hbond_distance_DA
_geom_hbond_angle_DHA
O2S H2S N14 . 0.82 1.79 2.6012(17) 167.5
O21S H21S O1S . 0.82 1.89 2.6082(16) 145.8
O1 H1 N24 2_566 0.82 2.07 2.8190(18) 151.8
C15 H15 O21S 2_465 0.93 2.31 3.2077(19) 162.9
C25 H25 F4 1_565 0.93 2.32 3.184(2) 154.6

loop_
_cod_related_entry_id
_cod_related_entry_database
_cod_related_entry_code
1 ChemSpider 30654332
